data_1515773
loop_
_publ_author_name
'Yurkerwich, Kevin'
'Buccella, Daniela'
'Melnick, Jonathan G.'
'Parkin, Gerard'

_publ_section_title
;
 Tris(2-mercapto-1-tert-butylimidazolyl)hydroborato gallium derivatives:
 synthesis of di- and trigallium compounds in a sulfur-rich coordination
 environment
;
_journal_issue 2
_journal_name_full 'Chemical Science'
_journal_page_first 210
_journal_paper_doi 10.1039/c0sc00145g
_journal_volume 1
_journal_year 2010
_chemical_formula_sum 'C50 H80 B2 Ga4 I5 N16 S6'
_chemical_formula_weight 2032.66
_chemical_name_systematic
;
?
;
_space_group_IT_number 14
_symmetry_cell_setting monoclinic
_symmetry_space_group_name_Hall '-P 2ybc'
_symmetry_space_group_name_H-M 'P 1 21/c 1'
_atom_sites_solution_hydrogens geom
_atom_sites_solution_primary direct
_atom_sites_solution_secondary difmap
_audit_creation_method SHELXL-97
_cell_angle_alpha 90.00
_cell_angle_beta 110.589(2)
_cell_angle_gamma 90.00
_cell_formula_units_Z 4
_cell_length_a 30.236(4)
_cell_length_b 10.3955(13)
_cell_length_c 27.107(3)
_cell_measurement_reflns_used 9866
_cell_measurement_temperature 125(2)
_cell_measurement_theta_max 27.19
_cell_measurement_theta_min 2.19
_cell_volume 7976.0(17)
_computing_cell_refinement 'Bruker SAINT'
_computing_data_collection 'Bruker APEX2'
_computing_data_reduction 'Bruker SAINT'
_computing_molecular_graphics 'Bruker SHELXTL'
_computing_publication_material 'Bruker SHELXTL'
_computing_structure_refinement 'SHELXL-97 (Sheldrick, 2008)'
_computing_structure_solution 'SHELXS-97 (Sheldrick, 2008)'
_diffrn_ambient_temperature 125(2)
_diffrn_measured_fraction_theta_full 1.000
_diffrn_measured_fraction_theta_max 1.000
_diffrn_measurement_device_type 'Bruker APEX-II CCD'
_diffrn_measurement_method '\f and \w scans'
_diffrn_radiation_monochromator graphite
_diffrn_radiation_source 'fine-focus sealed tube'
_diffrn_radiation_type MoK\a
_diffrn_radiation_wavelength 0.71073
_diffrn_reflns_av_R_equivalents 0.0000
_diffrn_reflns_av_sigmaI/netI 0.0952
_diffrn_reflns_limit_h_max 33
_diffrn_reflns_limit_h_min -35
_diffrn_reflns_limit_k_max 12
_diffrn_reflns_limit_k_min 0
_diffrn_reflns_limit_l_max 32
_diffrn_reflns_limit_l_min 0
_diffrn_reflns_number 83123
_diffrn_reflns_theta_full 25.03
_diffrn_reflns_theta_max 25.03
_diffrn_reflns_theta_min 1.44
_exptl_absorpt_coefficient_mu 3.470
_exptl_absorpt_correction_T_max 0.9030
_exptl_absorpt_correction_T_min 0.5437
_exptl_absorpt_correction_type empirical
_exptl_absorpt_process_details sadabs
_exptl_crystal_colour colorless
_exptl_crystal_density_diffrn 1.693
_exptl_crystal_density_method 'not measured'
_exptl_crystal_description plate
_exptl_crystal_F_000 3948
_exptl_crystal_size_max 0.20
_exptl_crystal_size_mid 0.12
_exptl_crystal_size_min 0.03
_platon_squeeze_details
; The unit cell contains 16 acetonitrile molecules which have been treated
as a diffuse contribution to the overall scattering without specific atom
positions by SQUEEZE/PLATON.
;
_refine_diff_density_max 2.780
_refine_diff_density_min -2.858
_refine_diff_density_rms 0.352
_refine_ls_extinction_method none
_refine_ls_goodness_of_fit_ref 1.099
_refine_ls_hydrogen_treatment mixed
_refine_ls_matrix_type full
_refine_ls_number_parameters 635
_refine_ls_number_reflns 14088
_refine_ls_number_restraints 257
_refine_ls_restrained_S_all 1.090
_refine_ls_R_factor_all 0.1471
_refine_ls_R_factor_gt 0.1116
_refine_ls_shift/su_max 0.000
_refine_ls_shift/su_mean 0.000
_refine_ls_structure_factor_coef Fsqd
_refine_ls_weighting_details 'calc w=1/[\s^2^(Fo^2^)+(0.1728P)^2^+92.4944P] where P=(Fo^2^+2Fc^2^)/3'
_refine_ls_weighting_scheme calc
_refine_ls_wR_factor_gt 0.2935
_refine_ls_wR_factor_ref 0.3103
_reflns_number_gt 8823
_reflns_number_total 14088
_reflns_threshold_expression >2sigma(I)
_cod_data_source_file c0sc00145g.txt
_cod_data_source_block 14s
_cod_depositor_comments
;
The following automatic conversions were performed:

'_symmetry_cell_setting' value 'Monoclinic' changed to 'monoclinic'
according to
/usr/data/users/saulius/automatic-downloads/retrospective/RSC/lib/dictionaries/cif_core.dic
dictionary named 'cif_core.dic' version 2.4.2 from 2011-04-26.

Automatic conversion script
Id: cif_fix_values 2281 2013-09-26 08:29:07Z andrius 
;
_cod_original_sg_symbol_H-M P2(1)/c
_cod_database_code 1515773

loop_
_symmetry_equiv_pos_as_xyz
'x, y, z'
'-x, y+1/2, -z+1/2'
'-x, -y, -z'
'x, -y-1/2, z-1/2'

loop_
_atom_site_label
_atom_site_type_symbol
_atom_site_fract_x
_atom_site_fract_y
_atom_site_fract_z
_atom_site_U_iso_or_equiv
_atom_site_adp_type
_atom_site_occupancy
_atom_site_symmetry_multiplicity
_atom_site_calc_flag
_atom_site_refinement_flags
_atom_site_disorder_assembly
_atom_site_disorder_group
Ga1 Ga 0.38337(8) -1.39897(18) 0.83751(10) 0.0415(6) Uani 1 1 d . . .
Ga2 Ga 0.31981(7) -1.52465(16) 0.84653(8) 0.0251(4) Uani 1 1 d . . .
Ga3 Ga 0.25062(6) -1.41649(15) 0.85064(7) 0.0213(4) Uani 1 1 d . . .
Ga4 Ga 0.03686(7) -0.45124(17) 0.52550(7) 0.0230(4) Uani 1 1 d . . .
I1 I 0.44702(6) -1.53187(13) 0.81344(9) 0.0723(6) Uani 1 1 d . . .
I2 I 0.34947(5) -1.67268(11) 0.93018(5) 0.0383(3) Uani 1 1 d . . .
I3 I 0.29216(5) -1.66740(11) 0.76057(5) 0.0353(3) Uani 1 1 d . . .
I4 I 0.19734(4) -1.29825(11) 0.76645(4) 0.0323(3) Uani 1 1 d . . .
I5 I 0.19252(5) -1.55989(11) 0.88035(6) 0.0417(4) Uani 1 1 d . . .
S1 S 0.4386(2) -1.2788(6) 0.9031(3) 0.072(2) Uani 1 1 d . . .
S2 S 0.3572(2) -1.2600(6) 0.7635(2) 0.0518(14) Uani 1 1 d U . .
S3 S 0.26872(14) -1.2603(4) 0.91936(15) 0.0214(9) Uani 1 1 d U . .
S4 S 0.03199(16) -0.2301(4) 0.51922(16) 0.0274(10) Uani 1 1 d . . .
S5 S 0.06598(16) -0.4952(4) 0.61479(15) 0.0256(9) Uani 1 1 d . . .
S6 S 0.09750(15) -0.5094(4) 0.49783(17) 0.0254(9) Uani 1 1 d U . .
B1 B 0.3394(7) -1.1314(17) 0.8681(8) 0.029(4) Uani 1 1 d DU . .
H1 H 0.3296(10) -1.2286(18) 0.8522(11) 0.035 Uiso 1 1 d D . .
B2 B 0.1477(5) -0.2845(15) 0.5960(6) 0.013(3) Uani 1 1 d DU . .
H2 H 0.1810(7) -0.240(2) 0.6193(10) 0.016 Uiso 1 1 d D . .
N11 N 0.3714(4) -1.1278(12) 0.9215(5) 0.020(3) Uani 1 1 d DU . .
C11 C 0.4132(8) -1.197(2) 0.9423(8) 0.047(5) Uani 1 1 d U A .
C12 C 0.3651(7) -1.0629(16) 0.9656(7) 0.034(4) Uani 1 1 d . . .
H12A H 0.3397 -1.0070 0.9635 0.041 Uiso 1 1 calc R . .
N12 N 0.4314(7) -1.1720(18) 0.9966(7) 0.055(5) Uani 1 1 d U . .
C13 C 0.3995(6) -1.0928(18) 1.0085(8) 0.035(4) Uani 1 1 d U A .
H13A H 0.4024 -1.0648 1.0429 0.042 Uiso 1 1 calc R . .
C14 C 0.4698(8) -1.252(2) 1.0424(14) 0.070 Uiso 0.50(3) 1 d PD A 1
C15 C 0.5146(11) -1.230(3) 1.0323(18) 0.070 Uiso 0.50(3) 1 d PD A 1
H15A H 0.5124 -1.2711 0.9989 0.105 Uiso 0.50(3) 1 calc PR A 1
H15B H 0.5411 -1.2681 1.0610 0.105 Uiso 0.50(3) 1 calc PR A 1
H15C H 0.5199 -1.1379 1.0303 0.105 Uiso 0.50(3) 1 calc PR A 1
C16 C 0.4709(18) -1.192(4) 1.0927(19) 0.070 Uiso 0.50(3) 1 d PD A 1
H16A H 0.4396 -1.1986 1.0957 0.105 Uiso 0.50(3) 1 calc PR A 1
H16B H 0.4794 -1.1006 1.0928 0.105 Uiso 0.50(3) 1 calc PR A 1
H16C H 0.4942 -1.2355 1.1225 0.105 Uiso 0.50(3) 1 calc PR A 1
C17 C 0.4572(18) -1.392(3) 1.040(2) 0.070 Uiso 0.50(3) 1 d PD A 1
H17A H 0.4538 -1.4258 1.0051 0.105 Uiso 0.50(3) 1 calc PR A 1
H17B H 0.4273 -1.4017 1.0460 0.105 Uiso 0.50(3) 1 calc PR A 1
H17C H 0.4821 -1.4387 1.0671 0.105 Uiso 0.50(3) 1 calc PR A 1
C104 C 0.4792(10) -1.223(2) 1.0269(16) 0.070 Uiso 0.50(3) 1 d PD A 2
C105 C 0.476(2) -1.369(4) 1.023(2) 0.070 Uiso 0.50(3) 1 d PD A 2
H10A H 0.5062 -1.4072 1.0439 0.105 Uiso 0.50(3) 1 calc PR A 2
H10B H 0.4665 -1.3960 0.9866 0.105 Uiso 0.50(3) 1 calc PR A 2
H10C H 0.4516 -1.3986 1.0377 0.105 Uiso 0.50(3) 1 calc PR A 2
C106 C 0.491(2) -1.174(5) 1.0830(19) 0.070 Uiso 0.50(3) 1 d PD A 2
H10D H 0.5216 -1.2063 1.1054 0.105 Uiso 0.50(3) 1 calc PR A 2
H10E H 0.4665 -1.2035 1.0967 0.105 Uiso 0.50(3) 1 calc PR A 2
H10F H 0.4913 -1.0794 1.0830 0.105 Uiso 0.50(3) 1 calc PR A 2
C107 C 0.5186(17) -1.156(5) 1.014(2) 0.070 Uiso 0.50(3) 1 d PD A 2
H10G H 0.5492 -1.1921 1.0357 0.105 Uiso 0.50(3) 1 calc PR A 2
H10H H 0.5180 -1.0639 1.0208 0.105 Uiso 0.50(3) 1 calc PR A 2
H10I H 0.5139 -1.1698 0.9765 0.105 Uiso 0.50(3) 1 calc PR A 2
N21 N 0.3608(5) -1.0623(13) 0.8317(6) 0.035(4) Uani 1 1 d D . .
C21 C 0.3723(6) -1.1075(17) 0.7907(7) 0.033(4) Uani 1 1 d U . .
N22 N 0.3980(5) -1.0190(14) 0.7771(6) 0.034(4) Uani 1 1 d U . .
C22 C 0.3799(6) -0.9411(16) 0.8450(7) 0.026(4) Uani 1 1 d U . .
H22A H 0.3775 -0.8870 0.8722 0.031 Uiso 1 1 calc R . .
C23 C 0.4023(8) -0.916(2) 0.8119(8) 0.046(5) Uani 1 1 d U . .
H23A H 0.4190 -0.8384 0.8118 0.056 Uiso 1 1 calc R . .
C24 C 0.4215(10) -1.033(3) 0.7360(11) 0.069(7) Uani 1 1 d U . .
C25 C 0.4499(8) -0.908(2) 0.7396(9) 0.056(6) Uani 1 1 d U . .
H25A H 0.4282 -0.8361 0.7256 0.084 Uiso 1 1 calc R . .
H25B H 0.4707 -0.9175 0.7190 0.084 Uiso 1 1 calc R . .
H25C H 0.4691 -0.8910 0.7765 0.084 Uiso 1 1 calc R . .
C26 C 0.4579(10) -1.139(3) 0.7528(12) 0.086(8) Uani 1 1 d U . .
H26A H 0.4418 -1.2222 0.7502 0.128 Uiso 1 1 calc R . .
H26B H 0.4787 -1.1249 0.7893 0.128 Uiso 1 1 calc R . .
H26C H 0.4767 -1.1395 0.7298 0.128 Uiso 1 1 calc R . .
C27 C 0.3858(10) -1.047(3) 0.6827(12) 0.085(8) Uani 1 1 d U . .
H27A H 0.3698 -1.1306 0.6802 0.128 Uiso 1 1 calc R . .
H27B H 0.4013 -1.0439 0.6565 0.128 Uiso 1 1 calc R . .
H27C H 0.3625 -0.9779 0.6760 0.128 Uiso 1 1 calc R . .
N31 N 0.2907(5) -1.0671(13) 0.8623(5) 0.025(3) Uani 1 1 d DU . .
C31 C 0.2611(5) -1.1157(15) 0.8850(6) 0.020(3) Uani 1 1 d U . .
N32 N 0.2247(5) -1.0312(13) 0.8768(5) 0.023(3) Uani 1 1 d U . .
C32 C 0.2731(6) -0.9540(15) 0.8414(6) 0.023(4) Uani 1 1 d U . .
H32A H 0.2882 -0.8973 0.8248 0.028 Uiso 1 1 calc R . .
C33 C 0.2328(6) -0.9313(16) 0.8465(7) 0.027(4) Uani 1 1 d U . .
H33A H 0.2126 -0.8602 0.8323 0.033 Uiso 1 1 calc R . .
C34 C 0.1856(5) -1.0387(14) 0.8981(6) 0.015(3) Uani 1 1 d U . .
C35 C 0.2076(7) -1.0401(19) 0.9601(7) 0.037(5) Uani 1 1 d . . .
H35A H 0.1822 -1.0361 0.9747 0.056 Uiso 1 1 calc R . .
H35B H 0.2285 -0.9657 0.9723 0.056 Uiso 1 1 calc R . .
H35C H 0.2257 -1.1194 0.9719 0.056 Uiso 1 1 calc R . .
C36 C 0.1562(7) -0.9194(18) 0.8812(8) 0.040(5) Uani 1 1 d . . .
H36A H 0.1308 -0.9203 0.8958 0.060 Uiso 1 1 calc R . .
H36B H 0.1424 -0.9167 0.8426 0.060 Uiso 1 1 calc R . .
H36C H 0.1761 -0.8435 0.8941 0.060 Uiso 1 1 calc R . .
C37 C 0.1543(7) -1.1514(17) 0.8745(8) 0.039(5) Uani 1 1 d . . .
H37A H 0.1275 -1.1522 0.8869 0.058 Uiso 1 1 calc R . .
H37B H 0.1724 -1.2312 0.8851 0.058 Uiso 1 1 calc R . .
H37C H 0.1426 -1.1443 0.8360 0.058 Uiso 1 1 calc R . .
N41 N 0.1294(5) -0.2258(11) 0.5420(5) 0.020(3) Uani 1 1 d D . .
C41 C 0.0838(5) -0.2031(13) 0.5077(5) 0.010(3) Uani 1 1 d U . .
C42 C 0.1603(6) -0.1861(14) 0.5175(7) 0.024(4) Uani 1 1 d . . .
H42A H 0.1939 -0.1903 0.5315 0.029 Uiso 1 1 calc R . .
N42 N 0.0870(5) -0.1498(11) 0.4616(5) 0.023(3) Uani 1 1 d . . .
C43 C 0.1335(6) -0.1409(16) 0.4705(7) 0.029(4) Uani 1 1 d . . .
H43A H 0.1460 -0.1059 0.4457 0.035 Uiso 1 1 calc R . .
C44 C 0.0451(6) -0.1135(16) 0.4122(6) 0.024(4) Uani 1 1 d U . .
C45 C 0.0648(9) -0.065(2) 0.3731(9) 0.058(6) Uani 1 1 d . . .
H45A H 0.0848 -0.1309 0.3660 0.087 Uiso 1 1 calc R . .
H45B H 0.0837 0.0125 0.3870 0.087 Uiso 1 1 calc R . .
H45C H 0.0389 -0.0432 0.3404 0.087 Uiso 1 1 calc R . .
C46 C 0.0182(7) -0.236(2) 0.3888(8) 0.042(5) Uani 1 1 d . . .
H46A H 0.0075 -0.2775 0.4150 0.063 Uiso 1 1 calc R . .
H46B H 0.0390 -0.2943 0.3788 0.063 Uiso 1 1 calc R . .
H46C H -0.0092 -0.2140 0.3576 0.063 Uiso 1 1 calc R . .
C47 C 0.0158(7) -0.010(2) 0.4257(8) 0.045(5) Uani 1 1 d U . .
H47A H 0.0028 -0.0443 0.4515 0.068 Uiso 1 1 calc R . .
H47B H -0.0101 0.0155 0.3937 0.068 Uiso 1 1 calc R . .
H47C H 0.0358 0.0643 0.4407 0.068 Uiso 1 1 calc R . .
N51 N 0.1143(4) -0.2655(12) 0.6285(5) 0.016(3) Uani 1 1 d DU . .
C51 C 0.0827(6) -0.3430(15) 0.6394(6) 0.022(3) Uani 1 1 d U . .
N52 N 0.0660(5) -0.2709(13) 0.6703(5) 0.024(3) Uani 1 1 d U . .
C52 C 0.1152(6) -0.1506(16) 0.6532(6) 0.027(4) Uani 1 1 d U . .
H52A H 0.1332 -0.0778 0.6506 0.033 Uiso 1 1 calc R . .
C53 C 0.0884(6) -0.1554(16) 0.6803(6) 0.024(4) Uani 1 1 d U . .
H53A H 0.0848 -0.0905 0.7033 0.029 Uiso 1 1 calc R . .
C54 C 0.0293(6) -0.3183(16) 0.6950(6) 0.025(4) Uani 1 1 d U . .
C55 C 0.0245(6) -0.2165(15) 0.7337(6) 0.023(4) Uani 1 1 d U . .
H55A H 0.0026 -0.2473 0.7505 0.035 Uiso 1 1 calc R . .
H55B H 0.0124 -0.1365 0.7146 0.035 Uiso 1 1 calc R . .
H55C H 0.0555 -0.2005 0.7607 0.035 Uiso 1 1 calc R . .
C56 C 0.0480(6) -0.4382(16) 0.7281(7) 0.032(4) Uani 1 1 d . . .
H56A H 0.0501 -0.5090 0.7051 0.048 Uiso 1 1 calc R . .
H56B H 0.0265 -0.4624 0.7465 0.048 Uiso 1 1 calc R . .
H56C H 0.0794 -0.4205 0.7540 0.048 Uiso 1 1 calc R . .
C57 C -0.0173(6) -0.3403(17) 0.6507(7) 0.032(4) Uani 1 1 d U . .
H57A H -0.0138 -0.4098 0.6279 0.048 Uiso 1 1 calc R . .
H57B H -0.0269 -0.2612 0.6299 0.048 Uiso 1 1 calc R . .
H57C H -0.0415 -0.3641 0.6654 0.048 Uiso 1 1 calc R . .
N61 N 0.1612(4) -0.4329(11) 0.5943(5) 0.017(3) Uani 1 1 d DU . .
C61 C 0.1433(6) -0.5299(15) 0.5569(6) 0.022(3) Uani 1 1 d U . .
N62 N 0.1676(5) -0.6376(12) 0.5768(6) 0.033(4) Uani 1 1 d . . .
C62 C 0.1959(5) -0.4854(14) 0.6352(6) 0.022(4) Uani 1 1 d . . .
H62A H 0.2145 -0.4401 0.6659 0.026 Uiso 1 1 calc R . .
C63 C 0.2003(7) -0.609(2) 0.6265(8) 0.044(5) Uani 1 1 d U . .
H63A H 0.2219 -0.6672 0.6498 0.053 Uiso 1 1 calc R . .
C64 C 0.1587(7) -0.7738(17) 0.5525(8) 0.041(5) Uani 1 1 d . . .
C65 C 0.1102(6) -0.8161(17) 0.5558(7) 0.032(4) Uani 1 1 d U . .
H65A H 0.1124 -0.8171 0.5927 0.048 Uiso 1 1 calc R . .
H65B H 0.1022 -0.9024 0.5407 0.048 Uiso 1 1 calc R . .
H65C H 0.0856 -0.7552 0.5359 0.048 Uiso 1 1 calc R . .
C66 C 0.1597(9) -0.7735(18) 0.4990(9) 0.058(7) Uani 1 1 d . . .
H66A H 0.1559 -0.8616 0.4853 0.086 Uiso 1 1 calc R . .
H66B H 0.1900 -0.7388 0.4995 0.086 Uiso 1 1 calc R . .
H66C H 0.1339 -0.7198 0.4764 0.086 Uiso 1 1 calc R . .
C67 C 0.1963(12) -0.860(3) 0.5921(13) 0.099(10) Uani 1 1 d U . .
H67A H 0.1929 -0.8540 0.6267 0.149 Uiso 1 1 calc R . .
H67B H 0.2279 -0.8303 0.5949 0.149 Uiso 1 1 calc R . .
H67C H 0.1919 -0.9490 0.5798 0.149 Uiso 1 1 calc R . .

loop_
_atom_site_aniso_label
_atom_site_aniso_U_11
_atom_site_aniso_U_22
_atom_site_aniso_U_33
_atom_site_aniso_U_23
_atom_site_aniso_U_13
_atom_site_aniso_U_12
Ga1 0.0385(13) 0.0168(10) 0.0820(17) -0.0027(10) 0.0374(12) 0.0016(9)
Ga2 0.0284(10) 0.0112(8) 0.0365(11) 0.0039(8) 0.0124(9) 0.0033(7)
Ga3 0.0267(10) 0.0101(8) 0.0279(10) 0.0033(7) 0.0107(8) 0.0010(7)
Ga4 0.0322(11) 0.0230(9) 0.0138(9) -0.0062(7) 0.0082(8) -0.0036(8)
I1 0.0718(11) 0.0271(7) 0.1515(18) -0.0053(9) 0.0809(13) 0.0044(7)
I2 0.0493(8) 0.0270(6) 0.0351(7) 0.0031(5) 0.0104(6) 0.0141(6)
I3 0.0507(8) 0.0222(6) 0.0329(7) 0.0023(5) 0.0144(6) 0.0015(5)
I4 0.0424(7) 0.0274(6) 0.0220(6) 0.0019(5) 0.0049(5) 0.0086(5)
I5 0.0628(9) 0.0146(6) 0.0656(9) -0.0044(6) 0.0448(8) -0.0091(6)
S1 0.026(3) 0.053(4) 0.133(6) -0.023(4) 0.023(3) 0.010(3)
S2 0.0542(16) 0.0507(16) 0.0523(16) -0.0009(9) 0.0208(10) -0.0002(9)
S3 0.0225(12) 0.0189(11) 0.0218(12) 0.0013(8) 0.0066(9) -0.0014(8)
S4 0.034(2) 0.028(2) 0.018(2) 0.0007(17) 0.0066(18) 0.0073(19)
S5 0.039(3) 0.023(2) 0.014(2) -0.0068(16) 0.0082(18) -0.0080(18)
S6 0.0273(12) 0.0250(12) 0.0244(12) -0.0031(9) 0.0095(9) 0.0016(9)
B1 0.029(5) 0.029(5) 0.029(5) 0.0000(10) 0.0102(18) 0.0002(10)
B2 0.013(3) 0.013(3) 0.013(3) -0.0001(10) 0.0044(15) 0.0000(10)
N11 0.020(3) 0.020(3) 0.021(3) 0.0001(10) 0.0068(14) 0.0002(10)
C11 0.047(5) 0.047(5) 0.047(5) -0.0001(10) 0.016(2) 0.0000(10)
C12 0.040(11) 0.020(9) 0.045(11) 0.004(8) 0.016(9) 0.001(8)
N12 0.055(5) 0.055(5) 0.055(5) -0.0001(10) 0.0189(19) 0.0003(10)
C13 0.035(4) 0.035(4) 0.035(4) 0.0002(10) 0.0120(18) -0.0002(10)
N21 0.039(9) 0.023(7) 0.056(10) 0.009(7) 0.034(8) 0.004(7)
C21 0.033(4) 0.033(4) 0.033(4) -0.0001(10) 0.0119(17) 0.0000(10)
N22 0.034(4) 0.034(4) 0.034(4) 0.0001(10) 0.0124(16) 0.0001(10)
C22 0.026(4) 0.025(4) 0.026(4) -0.0001(10) 0.0090(16) -0.0001(10)
C23 0.046(5) 0.046(5) 0.046(5) -0.0002(10) 0.016(2) 0.0003(10)
C24 0.069(7) 0.069(7) 0.069(7) 0.0000(10) 0.025(3) 0.0000(10)
C25 0.056(6) 0.056(6) 0.056(6) 0.0001(10) 0.020(2) -0.0001(10)
C26 0.086(8) 0.086(8) 0.086(8) 0.0001(10) 0.030(3) 0.0000(10)
C27 0.085(8) 0.085(8) 0.085(8) 0.0000(10) 0.030(3) -0.0001(10)
N31 0.025(3) 0.025(3) 0.025(3) 0.0000(10) 0.0085(14) 0.0000(10)
C31 0.020(3) 0.020(3) 0.020(3) -0.0001(10) 0.0068(15) 0.0000(10)
N32 0.023(3) 0.023(3) 0.023(3) 0.0002(10) 0.0084(14) -0.0004(10)
C32 0.024(4) 0.023(4) 0.023(4) 0.0002(10) 0.0082(16) 0.0000(10)
C33 0.027(4) 0.027(4) 0.027(4) 0.0003(10) 0.0096(16) -0.0001(10)
C34 0.015(3) 0.015(3) 0.014(3) -0.0001(10) 0.0050(14) 0.0000(10)
C35 0.040(11) 0.045(12) 0.030(10) -0.006(9) 0.018(9) 0.012(9)
C36 0.036(11) 0.036(11) 0.059(13) 0.003(10) 0.030(10) 0.017(9)
C37 0.047(12) 0.029(10) 0.040(11) -0.022(9) 0.015(10) -0.013(9)
N41 0.027(8) 0.008(6) 0.025(7) -0.003(5) 0.011(6) -0.001(5)
C41 0.010(3) 0.010(3) 0.010(3) 0.0000(7) 0.0036(12) 0.0001(7)
C42 0.030(9) 0.007(7) 0.033(10) -0.006(7) 0.008(8) 0.005(7)
N42 0.036(8) 0.007(6) 0.030(8) -0.002(6) 0.015(7) 0.006(6)
C43 0.024(9) 0.027(9) 0.046(11) 0.016(8) 0.025(9) 0.005(7)
C44 0.024(4) 0.024(4) 0.024(4) -0.0004(10) 0.0086(16) 0.0005(10)
C45 0.089(19) 0.028(11) 0.059(15) 0.000(10) 0.030(14) -0.012(11)
C46 0.038(11) 0.047(12) 0.038(11) -0.010(9) 0.010(9) 0.009(10)
C47 0.045(5) 0.045(5) 0.045(5) 0.0001(10) 0.016(2) 0.0004(10)
N51 0.017(3) 0.016(3) 0.016(3) -0.0005(10) 0.0056(13) 0.0002(10)
C51 0.022(4) 0.022(4) 0.022(4) 0.0001(10) 0.0078(15) 0.0003(10)
N52 0.024(3) 0.024(3) 0.023(3) 0.0001(10) 0.0086(14) 0.0001(10)
C52 0.027(4) 0.027(4) 0.027(4) -0.0002(10) 0.0097(16) 0.0001(10)
C53 0.024(4) 0.024(4) 0.024(4) 0.0000(10) 0.0085(16) 0.0004(10)
C54 0.025(4) 0.025(4) 0.025(4) 0.0000(10) 0.0089(16) 0.0000(10)
C55 0.023(4) 0.023(4) 0.023(4) -0.0001(10) 0.0084(15) 0.0001(10)
C56 0.033(10) 0.022(9) 0.045(11) -0.010(8) 0.018(9) -0.005(8)
C57 0.032(4) 0.032(4) 0.032(4) -0.0001(10) 0.0115(17) 0.0003(10)
N61 0.017(3) 0.017(3) 0.017(3) -0.0003(10) 0.0058(13) 0.0003(10)
C61 0.022(4) 0.021(4) 0.022(4) -0.0001(10) 0.0075(15) -0.0001(10)
N62 0.045(9) 0.010(7) 0.039(9) 0.002(6) 0.010(7) -0.006(6)
C62 0.022(9) 0.014(8) 0.019(8) 0.006(6) -0.005(7) 0.002(7)
C63 0.044(5) 0.044(5) 0.044(5) -0.0003(10) 0.016(2) 0.0001(10)
C64 0.044(12) 0.019(9) 0.048(12) -0.005(9) 0.003(10) -0.005(8)
C65 0.032(4) 0.032(4) 0.032(4) 0.0000(10) 0.0115(17) -0.0004(10)
C66 0.101(19) 0.014(9) 0.077(17) -0.011(10) 0.055(15) -0.016(11)
C67 0.099(10) 0.099(10) 0.100(10) -0.0001(10) 0.035(4) 0.0000(10)

loop_
_atom_type_symbol
_atom_type_description
_atom_type_scat_dispersion_real
_atom_type_scat_dispersion_imag
_atom_type_scat_source
C C 0.0033 0.0016 'International Tables Vol C Tables 4.2.6.8 and 6.1.1.4'
H H 0.0000 0.0000 'International Tables Vol C Tables 4.2.6.8 and 6.1.1.4'
B B 0.0013 0.0007 'International Tables Vol C Tables 4.2.6.8 and 6.1.1.4'
N N 0.0061 0.0033 'International Tables Vol C Tables 4.2.6.8 and 6.1.1.4'
S S 0.1246 0.1234 'International Tables Vol C Tables 4.2.6.8 and 6.1.1.4'
Ga Ga 0.2307 1.6083 'International Tables Vol C Tables 4.2.6.8 and 6.1.1.4'
I I -0.4742 1.8119 'International Tables Vol C Tables 4.2.6.8 and 6.1.1.4'

loop_
_geom_angle_atom_site_label_1
_geom_angle_atom_site_label_2
_geom_angle_atom_site_label_3
_geom_angle
_geom_angle_site_symmetry_3
S1 Ga1 S2 104.8(3) .
S1 Ga1 Ga2 126.7(2) .
S2 Ga1 Ga2 112.07(18) .
S1 Ga1 I1 94.64(16) .
S2 Ga1 I1 99.55(17) .
Ga2 Ga1 I1 114.84(9) .
Ga1 Ga2 Ga3 119.23(9) .
Ga1 Ga2 I2 111.33(10) .
Ga3 Ga2 I2 105.78(8) .
Ga1 Ga2 I3 103.41(9) .
Ga3 Ga2 I3 107.01(9) .
I2 Ga2 I3 109.83(7) .
S3 Ga3 Ga2 112.90(13) .
S3 Ga3 I4 105.39(11) .
Ga2 Ga3 I4 117.43(9) .
S3 Ga3 I5 98.10(11) .
Ga2 Ga3 I5 115.62(8) .
I4 Ga3 I5 105.20(8) .
S6 Ga4 S4 106.06(17) .
S6 Ga4 S5 103.67(17) .
S4 Ga4 S5 105.39(16) .
S6 Ga4 Ga4 112.86(15) 3_546
S4 Ga4 Ga4 110.91(16) 3_546
S5 Ga4 Ga4 117.06(15) 3_546
C11 S1 Ga1 112.2(8) .
C21 S2 Ga1 103.7(7) .
C31 S3 Ga3 102.7(5) .
C41 S4 Ga4 97.9(5) .
C51 S5 Ga4 100.1(6) .
C61 S6 Ga4 101.7(6) .
H1 B1 N11 115(2) .
H1 B1 N21 107(2) .
N11 B1 N21 110.5(15) .
H1 B1 N31 104(2) .
N11 B1 N31 111.4(14) .
N21 B1 N31 109.2(14) .
H2 B2 N41 110.0(18) .
H2 B2 N51 105.5(18) .
N41 B2 N51 114.0(12) .
H2 B2 N61 103.7(18) .
N41 B2 N61 111.9(11) .
N51 B2 N61 111.0(11) .
C11 N11 B1 126.2(15) .
C11 N11 C12 105.8(14) .
B1 N11 C12 127.7(14) .
N11 C11 N12 107.2(17) .
N11 C11 S1 122.7(15) .
N12 C11 S1 129.6(17) .
C13 C12 N11 109.5(16) .
C13 N12 C11 107.7(18) .
C13 N12 C104 135(2) .
C11 N12 C104 117(2) .
C13 N12 C14 120.1(18) .
C11 N12 C14 128.8(19) .
C104 N12 C14 24.2(15) .
C12 C13 N12 109.7(18) .
C17 C14 C16 112.0(14) .
C17 C14 C15 112.0(14) .
C16 C14 C15 112.0(14) .
C17 C14 N12 111(3) .
C16 C14 N12 105(3) .
C15 C14 N12 104(2) .
N12 C104 C106 105(3) .
N12 C104 C105 107(3) .
C106 C104 C105 113(4) .
N12 C104 C107 113(3) .
C106 C104 C107 99(3) .
C105 C104 C107 119(4) .
C21 N21 C22 109.0(14) .
C21 N21 B1 130.5(14) .
C22 N21 B1 119.4(14) .
N22 C21 N21 109.1(16) .
N22 C21 S2 127.0(14) .
N21 C21 S2 123.8(14) .
C21 N22 C23 105.5(16) .
C21 N22 C24 127.1(17) .
C23 N22 C24 127.1(17) .
C23 C22 N21 105.7(16) .
C22 C23 N22 110.7(18) .
C27 C24 C26 115(2) .
C27 C24 N22 111(2) .
C26 C24 N22 109(2) .
C27 C24 C25 111(2) .
C26 C24 C25 105(2) .
N22 C24 C25 106(2) .
C32 N31 C31 107.3(13) .
C32 N31 B1 129.4(14) .
C31 N31 B1 122.9(13) .
N31 C31 N32 108.1(13) .
N31 C31 S3 125.7(12) .
N32 C31 S3 126.2(12) .
C31 N32 C33 106.0(13) .
C31 N32 C34 127.5(13) .
C33 N32 C34 126.4(13) .
C33 C32 N31 111.3(15) .
C32 C33 N32 107.1(15) .
N32 C34 C37 110.0(13) .
N32 C34 C36 107.7(12) .
C37 C34 C36 107.3(14) .
N32 C34 C35 108.6(12) .
C37 C34 C35 114.5(14) .
C36 C34 C35 108.4(14) .
C42 N41 C41 108.0(12) .
C42 N41 B2 120.5(12) .
C41 N41 B2 131.5(12) .
N41 C41 N42 107.6(12) .
N41 C41 S4 127.1(10) .
N42 C41 S4 125.2(11) .
C43 C42 N41 106.0(14) .
C43 N42 C41 105.2(13) .
C43 N42 C44 129.2(13) .
C41 N42 C44 125.7(13) .
C42 C43 N42 113.2(15) .
C45 C44 C47 110.4(16) .
C45 C44 C46 106.2(15) .
C47 C44 C46 114.8(15) .
C45 C44 N42 107.1(15) .
C47 C44 N42 109.7(14) .
C46 C44 N42 108.4(13) .
C51 N51 C52 107.8(13) .
C51 N51 B2 133.5(12) .
C52 N51 B2 118.7(12) .
N52 C51 N51 104.5(13) .
N52 C51 S5 128.9(12) .
N51 C51 S5 126.4(12) .
C51 N52 C53 110.4(13) .
C51 N52 C54 124.6(13) .
C53 N52 C54 124.8(13) .
C53 C52 N51 110.0(15) .
C52 C53 N52 107.0(15) .
C57 C54 C56 113.2(14) .
C57 C54 C55 111.3(14) .
C56 C54 C55 105.5(13) .
C57 C54 N52 108.1(13) .
C56 C54 N52 109.6(13) .
C55 C54 N52 109.1(13) .
C62 N61 C61 107.2(12) .
C62 N61 B2 119.9(12) .
C61 N61 B2 132.8(12) .
N62 C61 N61 107.0(13) .
N62 C61 S6 128.6(13) .
N61 C61 S6 124.4(12) .
C61 N62 C63 108.1(15) .
C61 N62 C64 127.2(15) .
C63 N62 C64 124.5(15) .
C63 C62 N61 110.3(16) .
C62 C63 N62 107.4(17) .
C66 C64 C67 115(2) .
C66 C64 N62 111.1(15) .
C67 C64 N62 105.0(18) .
C66 C64 C65 113.8(17) .
C67 C64 C65 105.9(19) .
N62 C64 C65 105.0(15) .

loop_
_geom_bond_atom_site_label_1
_geom_bond_atom_site_label_2
_geom_bond_distance
_geom_bond_site_symmetry_2
Ga1 S1 2.328(7) .
Ga1 S2 2.370(6) .
Ga1 Ga2 2.406(3) .
Ga1 I1 2.631(2) .
Ga2 Ga3 2.412(2) .
Ga2 I2 2.624(2) .
Ga2 I3 2.638(2) .
Ga3 S3 2.385(4) .
Ga3 I4 2.594(2) .
Ga3 I5 2.637(2) .
Ga4 S6 2.293(5) .
Ga4 S4 2.306(5) .
Ga4 S5 2.312(4) .
Ga4 Ga4 2.396(4) 3_546
S1 C11 1.74(2) .
S2 C21 1.740(19) .
S3 C31 1.740(16) .
S4 C41 1.726(14) .
S5 C51 1.723(16) .
S6 C61 1.722(16) .
B1 H1 1.098(16) .
B1 N11 1.43(2) .
B1 N21 1.53(2) .
B1 N31 1.58(2) .
B2 H2 1.087(16) .
B2 N41 1.50(2) .
B2 N51 1.568(19) .
B2 N61 1.601(19) .
N11 C11 1.39(2) .
N11 C12 1.44(2) .
C11 N12 1.40(3) .
C12 C13 1.30(3) .
N12 C13 1.39(3) .
N12 C104 1.49(3) .
N12 C14 1.60(4) .
C14 C17 1.49(3) .
C14 C16 1.49(3) .
C14 C15 1.49(3) .
C104 C106 1.52(3) .
C104 C105 1.52(3) .
C104 C107 1.52(3) .
N21 C21 1.36(2) .
N21 C22 1.38(2) .
C21 N22 1.34(2) .
N22 C23 1.40(3) .
N22 C24 1.53(3) .
C22 C23 1.33(3) .
C24 C27 1.48(4) .
C24 C26 1.52(4) .
C24 C25 1.54(3) .
N31 C32 1.33(2) .
N31 C31 1.35(2) .
C31 N32 1.36(2) .
N32 C33 1.40(2) .
N32 C34 1.490(19) .
C32 C33 1.30(2) .
C34 C37 1.50(2) .
C34 C36 1.50(2) .
C34 C35 1.57(2) .
N41 C42 1.38(2) .
N41 C41 1.385(18) .
C41 N42 1.400(19) .
C42 C43 1.33(2) .
N42 C43 1.34(2) .
N42 C44 1.53(2) .
C44 C45 1.48(3) .
C44 C47 1.52(2) .
C44 C46 1.52(3) .
N51 C51 1.36(2) .
N51 C52 1.36(2) .
C51 N52 1.35(2) .
N52 C53 1.36(2) .
N52 C54 1.57(2) .
C52 C53 1.27(2) .
C54 C57 1.51(2) .
C54 C56 1.52(2) .
C54 C55 1.53(2) .
N61 C62 1.345(19) .
N61 C61 1.40(2) .
C61 N62 1.34(2) .
N62 C63 1.39(2) .
N62 C64 1.54(2) .
C62 C63 1.32(3) .
C64 C66 1.46(3) .
C64 C67 1.54(4) .
C64 C65 1.56(3) .

loop_
_platon_squeeze_void_nr
_platon_squeeze_void_average_x
_platon_squeeze_void_average_y
_platon_squeeze_void_average_z
_platon_squeeze_void_volume
_platon_squeeze_void_count_electrons
_platon_squeeze_void_content
1 0.287 0.441 0.136 521 358 ' '
2 0.713 0.517 -0.136 521 375 ' '
3 0.713 1.042 0.364 521 374 ' '
4 0.287 0.215 0.636 521 358 ' '
